data_2220860
loop_
_publ_author_name
'Hu, Fei-long'
'Yin, Xian-hong'
'Feng, Yu'
'Mi, Yan'
'Zhang, Shan-shan'

_publ_section_title
;
 Diaqua(5-methyl-1<i>H</i>-pyrazole-3-carboxylato)(4-nitrobenzoato)copper(II)
;
_journal_coeditor_code LH2751
_journal_issue 2
_journal_name_full 'Acta Crystallographica Section E'
_journal_page_first m210
_journal_paper_doi 10.1107/S160053680900169X
_journal_volume 65
_journal_year 2009
_chemical_formula_iupac '[Cu (C7 H4 N O4) (C5 H5 N2 O2) (H2 O)2]'
_chemical_formula_moiety 'C12 H13 Cu N3 O8'
_chemical_formula_sum 'C12 H13 Cu N3 O8'
_chemical_formula_weight 390.79
_chemical_name_systematic
;
Diaqua(5-methyl-1<i>H</i>-pyrazole-3-carboxylato)(4-nitrobenzoato)copper(II)
;
_space_group_IT_number 2
_symmetry_cell_setting triclinic
_symmetry_space_group_name_Hall '-P 1'
_symmetry_space_group_name_H-M 'P -1'
_atom_sites_solution_hydrogens geom
_atom_sites_solution_primary direct
_atom_sites_solution_secondary difmap
_audit_creation_method SHELXL-97
_cell_angle_alpha 96.6330(10)
_cell_angle_beta 105.116(2)
_cell_angle_gamma 103.978(2)
_cell_formula_units_Z 2
_cell_length_a 6.9650(10)
_cell_length_b 9.1860(13)
_cell_length_c 12.4220(16)
_cell_measurement_reflns_used 2564
_cell_measurement_temperature 298(2)
_cell_measurement_theta_max 27.85
_cell_measurement_theta_min 2.623
_cell_volume 730.91(18)
_computing_cell_refinement 'SAINT (Siemens, 1996)'
_computing_data_collection 'SMART (Siemens, 1996)'
_computing_data_reduction 'SAINT (Siemens, 1996)'
_computing_molecular_graphics 'DIAMOND (Brandenburg, 2006)'
_computing_publication_material 'SHELXTL (Sheldrick, 2008)'
_computing_structure_refinement 'SHELXL97 (Sheldrick, 2008)'
_computing_structure_solution 'SHELXS97 (Sheldrick, 2008)'
_diffrn_ambient_temperature 298(2)
_diffrn_measured_fraction_theta_full 0.981
_diffrn_measured_fraction_theta_max 0.981
_diffrn_measurement_device_type 'Siemens SMART CCD'
_diffrn_measurement_method '\f and \w'
_diffrn_radiation_monochromator graphite
_diffrn_radiation_source 'fine-focus sealed tube'
_diffrn_radiation_type MoK\a
_diffrn_radiation_wavelength 0.71073
_diffrn_reflns_av_R_equivalents 0.0126
_diffrn_reflns_av_sigmaI/netI 0.0249
_diffrn_reflns_limit_h_max 8
_diffrn_reflns_limit_h_min -8
_diffrn_reflns_limit_k_max 10
_diffrn_reflns_limit_k_min -10
_diffrn_reflns_limit_l_max 14
_diffrn_reflns_limit_l_min -10
_diffrn_reflns_number 3783
_diffrn_reflns_theta_full 25.01
_diffrn_reflns_theta_max 25.01
_diffrn_reflns_theta_min 1.73
_exptl_absorpt_coefficient_mu 1.545
_exptl_absorpt_correction_T_max 0.7476
_exptl_absorpt_correction_T_min 0.5770
_exptl_absorpt_correction_type multi-scan
_exptl_absorpt_process_details '(SADABS; Sheldrick, 1996)'
_exptl_crystal_colour blue
_exptl_crystal_density_diffrn 1.776
_exptl_crystal_density_method 'not measured'
_exptl_crystal_description block
_exptl_crystal_F_000 398
_exptl_crystal_size_max 0.40
_exptl_crystal_size_mid 0.21
_exptl_crystal_size_min 0.20
_refine_diff_density_max 0.385
_refine_diff_density_min -0.324
_refine_ls_extinction_method none
_refine_ls_goodness_of_fit_ref 1.036
_refine_ls_hydrogen_treatment constr
_refine_ls_matrix_type full
_refine_ls_number_parameters 218
_refine_ls_number_reflns 2526
_refine_ls_number_restraints 0
_refine_ls_restrained_S_all 1.036
_refine_ls_R_factor_all 0.0337
_refine_ls_R_factor_gt 0.0276
_refine_ls_shift/su_max 0.001
_refine_ls_shift/su_mean 0.000
_refine_ls_structure_factor_coef Fsqd
_refine_ls_weighting_details 'calc w=1/[\s^2^(Fo^2^)+(0.0335P)^2^+0.6897P] where P=(Fo^2^+2Fc^2^)/3'
_refine_ls_weighting_scheme calc
_refine_ls_wR_factor_gt 0.0683
_refine_ls_wR_factor_ref 0.0726
_reflns_number_gt 2249
_reflns_number_total 2526
_reflns_threshold_expression I>2\s(I)
_cod_data_source_file lh2751.cif
_cod_data_source_block I
_cod_depositor_comments
;
The following automatic conversions were performed:
'_symmetry_cell_setting' value 'Triclinic' changed to 'triclinic'
according to '/home/saulius/struct/CIF-dictionaries/cif_core.dic'
dictionary named 'cif_core.dic' version 2.4.1 from 2010-06-29.

Automatic conversion script
Id: cif_fix_enum 1527 2010-12-29 10:47:43Z saulius 

The following automatic conversions were performed:

'_symmetry_cell_setting' value 'Triclinic' changed to 'triclinic'
according to /home/saulius/struct/CIF-dictionaries/cif_core.dic
dictionary named 'cif_core.dic' version 2.4.1 from 2010-06-29.

Automatic conversion script
Id: cif_fix_values 1715 2011-07-08 13:25:40Z adriana 
;
_cod_original_cell_volume 730.91(17)
_cod_database_code 2220860
_cod_database_fobs_code 2220860

loop_
_symmetry_equiv_pos_as_xyz
'x, y, z'
'-x, -y, -z'

loop_
_atom_site_type_symbol
_atom_site_label
_atom_site_fract_x
_atom_site_fract_y
_atom_site_fract_z
_atom_site_U_iso_or_equiv
_atom_site_adp_type
_atom_site_calc_flag
_atom_site_refinement_flags
_atom_site_occupancy
_atom_site_disorder_assembly
_atom_site_disorder_group
Cu Cu1 0.29638(4) 0.19451(3) 0.99760(3) 0.02357(11) Uani d . 1 . .
O O1 0.5665(3) 0.2069(2) 0.96944(15) 0.0277(4) Uani d . 1 . .
O O2 0.7980(3) 0.3422(2) 0.89863(17) 0.0381(5) Uani d . 1 . .
O O3 0.1131(3) -0.0129(2) 0.85168(15) 0.0304(4) Uani d . 1 . .
O O4 -0.1882(3) -0.0059(3) 0.73675(17) 0.0436(5) Uani d . 1 . .
O O5 0.3529(4) 0.3559(3) 0.4025(2) 0.0652(7) Uani d . 1 . .
O O6 0.6072(4) 0.2702(4) 0.4743(3) 0.0742(9) Uani d . 1 . .
O O7 0.0648(3) 0.2226(2) 1.04985(15) 0.0300(4) Uani d . 1 . .
H H7A -0.0183 0.2515 0.9997 0.045 Uiso d R 1 . .
H H7B 0.0013 0.1397 1.0639 0.045 Uiso d R 1 . .
O O8 0.3635(3) 0.0686(2) 1.10838(15) 0.0307(4) Uani d . 1 . .
H H8A 0.3628 -0.0188 1.0768 0.046 Uiso d R 1 . .
H H8B 0.2798 0.0576 1.1478 0.046 Uiso d R 1 . .
N N1 0.2972(3) 0.3507(2) 0.90140(17) 0.0220(4) Uani d . 1 . .
N N2 0.1750(3) 0.4334(2) 0.85329(17) 0.0240(4) Uani d . 1 . .
H H2 0.0547 0.4290 0.8609 0.029 Uiso d R 1 . .
N N3 0.4354(4) 0.2843(3) 0.4672(2) 0.0445(6) Uani d . 1 . .
C C1 0.6256(4) 0.3104(3) 0.9141(2) 0.0240(5) Uani d . 1 . .
C C2 0.4692(3) 0.3913(3) 0.8697(2) 0.0212(5) Uani d . 1 . .
C C3 0.4564(4) 0.5001(3) 0.8016(2) 0.0265(5) Uani d . 1 . .
H H3 0.5558 0.5468 0.7693 0.032 Uiso calc R 1 . .
C C4 0.2652(4) 0.5246(3) 0.7917(2) 0.0265(5) Uani d . 1 . .
C C5 0.1576(5) 0.6251(4) 0.7292(3) 0.0449(8) Uani d . 1 . .
H H5A 0.0132 0.5718 0.6957 0.067 Uiso calc R 1 . .
H H5B 0.2181 0.6526 0.6707 0.067 Uiso calc R 1 . .
H H5C 0.1721 0.7159 0.7811 0.067 Uiso calc R 1 . .
C C6 0.0028(4) 0.0150(3) 0.7621(2) 0.0272(6) Uani d . 1 . .
C C7 0.1138(4) 0.0802(3) 0.6810(2) 0.0252(5) Uani d . 1 . .
C C8 0.3027(4) 0.0557(3) 0.6794(2) 0.0293(6) Uani d . 1 . .
H H8 0.3590 -0.0045 0.7267 0.035 Uiso calc R 1 . .
C C9 0.4072(4) 0.1196(3) 0.6083(2) 0.0321(6) Uani d . 1 . .
H H9 0.5324 0.1022 0.6064 0.038 Uiso calc R 1 . .
C C10 0.3217(4) 0.2099(3) 0.5403(2) 0.0311(6) Uani d . 1 . .
C C11 0.1344(4) 0.2360(3) 0.5388(2) 0.0344(6) Uani d . 1 . .
H H11 0.0796 0.2969 0.4916 0.041 Uiso calc R 1 . .
C C12 0.0298(4) 0.1692(3) 0.6095(2) 0.0318(6) Uani d . 1 . .
H H12 -0.0978 0.1841 0.6090 0.038 Uiso calc R 1 . .

loop_
_atom_site_aniso_label
_atom_site_aniso_U_11
_atom_site_aniso_U_22
_atom_site_aniso_U_33
_atom_site_aniso_U_12
_atom_site_aniso_U_13
_atom_site_aniso_U_23
Cu1 0.01987(17) 0.02766(19) 0.02970(19) 0.00910(12) 0.01187(13) 0.01551(13)
O1 0.0231(9) 0.0327(10) 0.0370(10) 0.0137(8) 0.0148(8) 0.0191(8)
O2 0.0228(10) 0.0500(13) 0.0556(13) 0.0161(9) 0.0218(9) 0.0290(10)
O3 0.0326(10) 0.0323(10) 0.0270(10) 0.0051(8) 0.0103(8) 0.0141(8)
O4 0.0300(11) 0.0721(15) 0.0385(11) 0.0153(10) 0.0180(9) 0.0289(11)
O5 0.0705(17) 0.0853(19) 0.0645(16) 0.0304(15) 0.0368(14) 0.0546(15)
O6 0.0562(16) 0.110(2) 0.095(2) 0.0382(16) 0.0546(15) 0.0648(18)
O7 0.0239(9) 0.0356(11) 0.0418(11) 0.0134(8) 0.0176(8) 0.0230(9)
O8 0.0342(10) 0.0357(10) 0.0351(10) 0.0173(8) 0.0194(8) 0.0204(8)
N1 0.0207(10) 0.0243(11) 0.0259(11) 0.0088(8) 0.0108(8) 0.0102(9)
N2 0.0195(10) 0.0278(11) 0.0317(11) 0.0115(9) 0.0122(9) 0.0128(9)
N3 0.0464(16) 0.0533(17) 0.0445(15) 0.0145(13) 0.0242(12) 0.0257(13)
C1 0.0205(12) 0.0245(13) 0.0291(13) 0.0067(10) 0.0094(10) 0.0086(10)
C2 0.0180(12) 0.0211(12) 0.0262(13) 0.0036(9) 0.0102(10) 0.0067(10)
C3 0.0255(13) 0.0275(14) 0.0326(14) 0.0071(11) 0.0164(11) 0.0127(11)
C4 0.0294(14) 0.0265(14) 0.0295(14) 0.0102(11) 0.0134(11) 0.0132(11)
C5 0.0460(18) 0.053(2) 0.0553(19) 0.0281(15) 0.0255(15) 0.0348(16)
C6 0.0290(14) 0.0264(14) 0.0271(14) 0.0052(11) 0.0116(11) 0.0070(11)
C7 0.0250(13) 0.0268(14) 0.0221(13) 0.0038(10) 0.0072(10) 0.0054(10)
C8 0.0283(14) 0.0326(15) 0.0299(14) 0.0112(11) 0.0084(11) 0.0121(11)
C9 0.0248(13) 0.0395(16) 0.0357(15) 0.0108(12) 0.0121(11) 0.0109(12)
C10 0.0299(14) 0.0369(15) 0.0290(14) 0.0058(12) 0.0143(11) 0.0110(11)
C11 0.0371(15) 0.0409(17) 0.0318(15) 0.0165(13) 0.0112(12) 0.0190(12)
C12 0.0250(13) 0.0440(17) 0.0312(14) 0.0136(12) 0.0099(11) 0.0142(12)

loop_
_atom_type_symbol
_atom_type_description
_atom_type_scat_dispersion_real
_atom_type_scat_dispersion_imag
_atom_type_scat_source
C C 0.0033 0.0016 'International Tables Vol C Tables 4.2.6.8 and 6.1.1.4'
H H 0.0000 0.0000 'International Tables Vol C Tables 4.2.6.8 and 6.1.1.4'
N N 0.0061 0.0033 'International Tables Vol C Tables 4.2.6.8 and 6.1.1.4'
O O 0.0106 0.0060 'International Tables Vol C Tables 4.2.6.8 and 6.1.1.4'
Cu Cu 0.3201 1.2651 'International Tables Vol C Tables 4.2.6.8 and 6.1.1.4'

loop_
_geom_angle_atom_site_label_1
_geom_angle_atom_site_label_2
_geom_angle_atom_site_label_3
_geom_angle_site_symmetry_1
_geom_angle_site_symmetry_3
_geom_angle
_geom_angle_publ_flag
O8 Cu1 O7 . . 91.42(7) ?
O8 Cu1 N1 . . 166.43(8) ?
O7 Cu1 N1 . . 96.45(7) ?
O8 Cu1 O1 . . 88.78(7) ?
O7 Cu1 O1 . . 167.50(8) ?
N1 Cu1 O1 . . 81.15(7) ?
O8 Cu1 O3 . . 93.71(7) ?
O7 Cu1 O3 . . 97.90(7) ?
N1 Cu1 O3 . . 96.12(7) ?
O1 Cu1 O3 . . 94.56(7) ?
C1 O1 Cu1 . . 115.62(15) ?
C6 O3 Cu1 . . 116.46(16) ?
Cu1 O7 H7A . . 110.3 ?
Cu1 O7 H7B . . 109.9 ?
H7A O7 H7B . . 109.5 ?
Cu1 O8 H8A . . 111.4 ?
Cu1 O8 H8B . . 111.3 ?
H8A O8 H8B . . 109.4 ?
C2 N1 N2 . . 105.59(19) ?
C2 N1 Cu1 . . 114.33(15) ?
N2 N1 Cu1 . . 140.08(16) ?
N1 N2 C4 . . 111.61(19) ?
N1 N2 H2 . . 124.2 ?
C4 N2 H2 . . 124.2 ?
O5 N3 O6 . . 123.2(3) ?
O5 N3 C10 . . 118.5(2) ?
O6 N3 C10 . . 118.3(2) ?
O2 C1 O1 . . 123.6(2) ?
O2 C1 C2 . . 121.8(2) ?
O1 C1 C2 . . 114.6(2) ?
N1 C2 C3 . . 110.7(2) ?
N1 C2 C1 . . 114.0(2) ?
C3 C2 C1 . . 135.4(2) ?
C4 C3 C2 . . 105.6(2) ?
C4 C3 H3 . . 127.2 ?
C2 C3 H3 . . 127.2 ?
N2 C4 C3 . . 106.6(2) ?
N2 C4 C5 . . 121.2(2) ?
C3 C4 C5 . . 132.2(2) ?
C4 C5 H5A . . 109.5 ?
C4 C5 H5B . . 109.5 ?
H5A C5 H5B . . 109.5 ?
C4 C5 H5C . . 109.5 ?
H5A C5 H5C . . 109.5 ?
H5B C5 H5C . . 109.5 ?
O4 C6 O3 . . 125.0(2) ?
O4 C6 C7 . . 118.0(2) ?
O3 C6 C7 . . 117.0(2) ?
C12 C7 C8 . . 119.3(2) ?
C12 C7 C6 . . 119.8(2) ?
C8 C7 C6 . . 120.8(2) ?
C9 C8 C7 . . 120.7(2) ?
C9 C8 H8 . . 119.6 ?
C7 C8 H8 . . 119.6 ?
C10 C9 C8 . . 118.4(2) ?
C10 C9 H9 . . 120.8 ?
C8 C9 H9 . . 120.8 ?
C9 C10 C11 . . 122.6(2) ?
C9 C10 N3 . . 119.2(2) ?
C11 C10 N3 . . 118.2(2) ?
C10 C11 C12 . . 118.3(2) ?
C10 C11 H11 . . 120.9 ?
C12 C11 H11 . . 120.9 ?
C11 C12 C7 . . 120.6(2) ?
C11 C12 H12 . . 119.7 ?
C7 C12 H12 . . 119.7 ?

loop_
_geom_bond_atom_site_label_1
_geom_bond_atom_site_label_2
_geom_bond_site_symmetry_2
_geom_bond_distance
_geom_bond_publ_flag
Cu1 O8 . 1.9344(17) y
Cu1 O7 . 1.9489(17) y
Cu1 N1 . 1.970(2) y
Cu1 O1 . 1.9811(16) y
Cu1 O3 . 2.3164(19) y
O1 C1 . 1.286(3) ?
O2 C1 . 1.236(3) ?
O3 C6 . 1.269(3) ?
O4 C6 . 1.244(3) ?
O5 N3 . 1.213(3) ?
O6 N3 . 1.216(3) ?
O7 H7A . 0.8468 ?
O7 H7B . 0.8446 ?
O8 H8A . 0.8503 ?
O8 H8B . 0.8496 ?
N1 C2 . 1.339(3) ?
N1 N2 . 1.345(3) ?
N2 C4 . 1.352(3) ?
N2 H2 . 0.8599 ?
N3 C10 . 1.475(3) ?
C1 C2 . 1.488(3) ?
C2 C3 . 1.387(3) ?
C3 C4 . 1.380(3) ?
C3 H3 . 0.9300 ?
C4 C5 . 1.488(4) ?
C5 H5A . 0.9600 ?
C5 H5B . 0.9600 ?
C5 H5C . 0.9600 ?
C6 C7 . 1.515(3) ?
C7 C12 . 1.388(4) ?
C7 C8 . 1.392(4) ?
C8 C9 . 1.379(4) ?
C8 H8 . 0.9300 ?
C9 C10 . 1.376(4) ?
C9 H9 . 0.9300 ?
C10 C11 . 1.378(4) ?
C11 C12 . 1.386(4) ?
C11 H11 . 0.9300 ?
C12 H12 . 0.9300 ?

loop_
_geom_hbond_atom_site_label_D
_geom_hbond_atom_site_label_H
_geom_hbond_atom_site_label_A
_geom_hbond_site_symmetry_A
_geom_hbond_distance_DH
_geom_hbond_distance_HA
_geom_hbond_distance_DA
_geom_hbond_angle_DHA
O7 H7A O2 1_455 0.85 1.96 2.799(2) 172.6
O7 H7B O3 2_557 0.84 1.83 2.631(2) 156.8
O8 H8A O1 2_657 0.85 1.97 2.803(3) 165.3
O8 H8B O4 2_557 0.85 1.78 2.582(2) 155.9
N2 H2 O2 1_455 0.86 1.97 2.781(3) 156.5

loop_
_geom_torsion_atom_site_label_1
_geom_torsion_atom_site_label_2
_geom_torsion_atom_site_label_3
_geom_torsion_atom_site_label_4
_geom_torsion_site_symmetry_1
_geom_torsion_site_symmetry_2
_geom_torsion_site_symmetry_3
_geom_torsion_site_symmetry_4
_geom_torsion
_geom_torsion_publ_flag
O8 Cu1 O1 C1 . . . . -165.77(18) ?
O7 Cu1 O1 C1 . . . . -74.7(4) ?
N1 Cu1 O1 C1 . . . . 5.10(18) ?
O3 Cu1 O1 C1 . . . . 100.61(18) ?
O8 Cu1 O3 C6 . . . . 167.18(17) ?
O7 Cu1 O3 C6 . . . . 75.23(18) ?
N1 Cu1 O3 C6 . . . . -22.18(18) ?
O1 Cu1 O3 C6 . . . . -103.75(17) ?
O8 Cu1 N1 C2 . . . . 40.1(4) ?
O7 Cu1 N1 C2 . . . . 165.23(17) ?
O1 Cu1 N1 C2 . . . . -2.40(17) ?
O3 Cu1 N1 C2 . . . . -96.07(17) ?
O8 Cu1 N1 N2 . . . . -140.9(3) ?
O7 Cu1 N1 N2 . . . . -15.8(3) ?
O1 Cu1 N1 N2 . . . . 176.6(3) ?
O3 Cu1 N1 N2 . . . . 82.9(3) ?
C2 N1 N2 C4 . . . . 0.3(3) ?
Cu1 N1 N2 C4 . . . . -178.7(2) ?
Cu1 O1 C1 O2 . . . . 173.2(2) ?
Cu1 O1 C1 C2 . . . . -6.5(3) ?
N2 N1 C2 C3 . . . . 0.1(3) ?
Cu1 N1 C2 C3 . . . . 179.42(17) ?
N2 N1 C2 C1 . . . . -179.5(2) ?
Cu1 N1 C2 C1 . . . . -0.2(3) ?
O2 C1 C2 N1 . . . . -175.2(2) ?
O1 C1 C2 N1 . . . . 4.5(3) ?
O2 C1 C2 C3 . . . . 5.2(5) ?
O1 C1 C2 C3 . . . . -175.1(3) ?
N1 C2 C3 C4 . . . . -0.4(3) ?
C1 C2 C3 C4 . . . . 179.1(3) ?
N1 N2 C4 C3 . . . . -0.5(3) ?
N1 N2 C4 C5 . . . . 179.1(2) ?
C2 C3 C4 N2 . . . . 0.6(3) ?
C2 C3 C4 C5 . . . . -179.1(3) ?
Cu1 O3 C6 O4 . . . . -100.5(3) ?
Cu1 O3 C6 C7 . . . . 78.9(2) ?
O4 C6 C7 C12 . . . . 25.6(4) ?
O3 C6 C7 C12 . . . . -153.8(2) ?
O4 C6 C7 C8 . . . . -156.2(3) ?
O3 C6 C7 C8 . . . . 24.3(4) ?
C12 C7 C8 C9 . . . . 0.5(4) ?
C6 C7 C8 C9 . . . . -177.7(2) ?
C7 C8 C9 C10 . . . . 0.9(4) ?
C8 C9 C10 C11 . . . . -1.4(4) ?
C8 C9 C10 N3 . . . . 177.5(3) ?
O5 N3 C10 C9 . . . . 175.5(3) ?
O6 N3 C10 C9 . . . . -4.0(4) ?
O5 N3 C10 C11 . . . . -5.5(4) ?
O6 N3 C10 C11 . . . . 174.9(3) ?
C9 C10 C11 C12 . . . . 0.4(4) ?
N3 C10 C11 C12 . . . . -178.4(3) ?
C10 C11 C12 C7 . . . . 1.0(4) ?
C8 C7 C12 C11 . . . . -1.4(4) ?
C6 C7 C12 C11 . . . . 176.7(3) ?
